data_7216945
loop_
_publ_author_name
'Alder, Roger W.'
'Butts, Craig P.'
'Orpen, A. Guy'
'Read, David'
'Oliva, Josep M.'

_publ_section_title
;
 Superbasic bridgehead diphosphines: the effects of strain and
 intrabridgehead
 P&#x200A;&#x200A;&#x00B7;&#x2005;&#x00B7;&#x2005;&#x00B7;&#x200A;&#x200A;P
 bonding on phosphine basicity
;
_journal_issue 3
_journal_name_full 'Journal of the Chemical Society, Perkin Transactions 2'
_journal_page_first 282
_journal_paper_doi 10.1039/b008903f
_journal_year 2001
_chemical_formula_sum 'C12 H25 F6 P3'
_chemical_formula_weight 376.23
_chemical_name_systematic
; 
? 
;
_space_group_IT_number 19
_symmetry_cell_setting orthorhombic
_symmetry_space_group_name_Hall 'P 2ac 2ab'
_symmetry_space_group_name_H-M 'P 21 21 21'
_atom_sites_solution_hydrogens geom
_atom_sites_solution_primary direct
_atom_sites_solution_secondary difmap
_audit_creation_method SHELXL-97
_cell_angle_alpha 90.00
_cell_angle_beta 90.00
_cell_angle_gamma 90.00
_cell_formula_units_Z 4
_cell_length_a 7.8764(9)
_cell_length_b 13.8784(18)
_cell_length_c 15.1380(17)
_cell_measurement_reflns_used 242
_cell_measurement_temperature 173(2)
_cell_measurement_theta_max 27.5
_cell_measurement_theta_min 1.75
_cell_volume 1654.8(3)
_computing_cell_refinement 'SMART (Siemens, 1995b)'
_computing_data_collection 'SMART (Siemens, 1995b)'
_computing_data_reduction 'SMART (Siemens, 1995b)'
_computing_molecular_graphics 'SHELXTL (Siemens, 1995a)'
_computing_publication_material 'SHELXTL (Siemens, 1995a)'
_computing_structure_refinement 'SHELXTL (Siemens, 1995a)'
_computing_structure_solution 'SHELXTL (Siemens, 1995a)'
_diffrn_ambient_temperature 173(2)
_diffrn_measured_fraction_theta_full 1.000
_diffrn_measured_fraction_theta_max 1.000
_diffrn_measurement_device_type 'Siemens SMART Area Detector'
_diffrn_measurement_method '\w rotation with narrow frames'
_diffrn_radiation_monochromator graphite
_diffrn_radiation_source 'fine-focus sealed tube'
_diffrn_radiation_type MoK\a
_diffrn_radiation_wavelength 0.71073
_diffrn_reflns_av_R_equivalents 0.0277
_diffrn_reflns_av_sigmaI/netI 0.0181
_diffrn_reflns_limit_h_max 8
_diffrn_reflns_limit_h_min -10
_diffrn_reflns_limit_k_max 17
_diffrn_reflns_limit_k_min -18
_diffrn_reflns_limit_l_max 19
_diffrn_reflns_limit_l_min -17
_diffrn_reflns_number 10631
_diffrn_reflns_theta_full 27.48
_diffrn_reflns_theta_max 27.48
_diffrn_reflns_theta_min 1.99
_exptl_absorpt_coefficient_mu 0.409
_exptl_absorpt_correction_T_max 0.8154
_exptl_absorpt_correction_T_min 0.7627
_exptl_absorpt_correction_type none
_exptl_crystal_colour colourless
_exptl_crystal_density_diffrn 1.510
_exptl_crystal_density_method 'not measured'
_exptl_crystal_description 'Irregular Block'
_exptl_crystal_F_000 784
_exptl_crystal_size_max 0.70
_exptl_crystal_size_mid 0.60
_exptl_crystal_size_min 0.52
_refine_diff_density_max 0.458
_refine_diff_density_min -0.354
_refine_diff_density_rms 0.046
_refine_ls_abs_structure_details 'Flack H D (1983), Acta Cryst. A39, 876-881, 1591 Friedel pairs'
_refine_ls_abs_structure_Flack 0.01(7)
_refine_ls_extinction_method none
_refine_ls_goodness_of_fit_ref 1.053
_refine_ls_hydrogen_treatment mixed
_refine_ls_matrix_type full
_refine_ls_number_parameters 195
_refine_ls_number_reflns 3771
_refine_ls_number_restraints 0
_refine_ls_restrained_S_all 1.053
_refine_ls_R_factor_all 0.0259
_refine_ls_R_factor_gt 0.0254
_refine_ls_shift/su_max 0.001
_refine_ls_shift/su_mean 0.000
_refine_ls_structure_factor_coef Fsqd
_refine_ls_weighting_details 'calc w=1/[\s^2^(Fo^2^)+(0.0356P)^2^+0.6459P] where P=(Fo^2^+2Fc^2^)/3'
_refine_ls_weighting_scheme calc
_refine_ls_wR_factor_gt 0.0669
_refine_ls_wR_factor_ref 0.0676
_reflns_number_gt 3717
_reflns_number_total 3771
_reflns_threshold_expression >2sigma(I)
_cod_data_source_file b008903f.txt
_cod_data_source_block dr1
_cod_depositor_comments
;
The following automatic conversions were performed:

'_symmetry_cell_setting' value 'Orthorhombic' changed to
'orthorhombic' according to
/usr/data/users/saulius/automatic-downloads/retrospective/RSC/lib/dictionaries/cif_core.dic
dictionary named 'cif_core.dic' version 2.4.2 from 2011-04-26.

Automatic conversion script
Id: cif_fix_values 2281 2013-09-26 08:29:07Z andrius 
;
_cod_original_sg_symbol_H-M P2(1)2(1)2(1)
_cod_database_code 7216945

loop_
_symmetry_equiv_pos_as_xyz
'x, y, z'
'-x+1/2, -y, z+1/2'
'-x, y+1/2, -z+1/2'
'x+1/2, -y+1/2, -z'

loop_
_atom_site_label
_atom_site_type_symbol
_atom_site_fract_x
_atom_site_fract_y
_atom_site_fract_z
_atom_site_U_iso_or_equiv
_atom_site_adp_type
_atom_site_occupancy
_atom_site_symmetry_multiplicity
_atom_site_calc_flag
_atom_site_refinement_flags
P1 P -0.06929(5) -0.41379(3) -0.51969(3) 0.01964(9) Uani 1 1 d .
H1 H -0.173(3) -0.3551(15) -0.4807(13) 0.025(5) Uiso 1 1 d .
P2 P 0.13075(5) -0.53588(3) -0.59475(2) 0.01882(9) Uani 1 1 d .
C1 C 0.1241(2) -0.34154(11) -0.50558(11) 0.0240(3) Uani 1 1 d .
H1A H 0.1652 -0.3235 -0.5651 0.029 Uiso 1 1 calc R
H1B H 0.0918 -0.2811 -0.4751 0.029 Uiso 1 1 calc R
C2 C 0.2749(2) -0.38598(13) -0.45477(11) 0.0256(3) Uani 1 1 d .
H2A H 0.3393 -0.3330 -0.4266 0.031 Uiso 1 1 calc R
H2B H 0.2288 -0.4268 -0.4068 0.031 Uiso 1 1 calc R
C3 C 0.3991(2) -0.44664(13) -0.50879(11) 0.0269(3) Uani 1 1 d .
H3A H 0.5047 -0.4553 -0.4742 0.032 Uiso 1 1 calc R
H3B H 0.4287 -0.4110 -0.5633 0.032 Uiso 1 1 calc R
C4 C 0.3306(2) -0.54620(13) -0.53460(11) 0.0263(3) Uani 1 1 d .
H4A H 0.3128 -0.5852 -0.4806 0.032 Uiso 1 1 calc R
H4B H 0.4152 -0.5797 -0.5719 0.032 Uiso 1 1 calc R
C5 C -0.1126(2) -0.51338(12) -0.44280(11) 0.0250(3) Uani 1 1 d .
H5A H -0.0060 -0.5277 -0.4107 0.030 Uiso 1 1 calc R
H5B H -0.1955 -0.4899 -0.3986 0.030 Uiso 1 1 calc R
C6 C -0.1807(2) -0.60905(13) -0.48037(12) 0.0292(4) Uani 1 1 d .
H6A H -0.2512 -0.6402 -0.4344 0.035 Uiso 1 1 calc R
H6B H -0.2562 -0.5940 -0.5308 0.035 Uiso 1 1 calc R
C7 C -0.0475(3) -0.68231(12) -0.51172(13) 0.0324(4) Uani 1 1 d .
H7A H 0.0404 -0.6889 -0.4654 0.039 Uiso 1 1 calc R
H7B H -0.1032 -0.7458 -0.5186 0.039 Uiso 1 1 calc R
C8 C 0.0395(2) -0.65607(11) -0.59886(12) 0.0279(3) Uani 1 1 d .
H8A H -0.0443 -0.6593 -0.6475 0.033 Uiso 1 1 calc R
H8B H 0.1303 -0.7035 -0.6114 0.033 Uiso 1 1 calc R
C9 C -0.1757(2) -0.41128(13) -0.62765(11) 0.0256(3) Uani 1 1 d .
H9A H -0.2269 -0.4756 -0.6373 0.031 Uiso 1 1 calc R
H9B H -0.2706 -0.3647 -0.6235 0.031 Uiso 1 1 calc R
C10 C -0.0726(2) -0.38580(13) -0.71125(11) 0.0281(3) Uani 1 1 d .
H10A H -0.1509 -0.3564 -0.7547 0.034 Uiso 1 1 calc R
H10B H 0.0123 -0.3363 -0.6951 0.034 Uiso 1 1 calc R
C11 C 0.0202(2) -0.46915(14) -0.75643(12) 0.0304(4) Uani 1 1 d .
H11A H 0.0520 -0.4489 -0.8169 0.036 Uiso 1 1 calc R
H11B H -0.0590 -0.5242 -0.7619 0.036 Uiso 1 1 calc R
C12 C 0.1805(2) -0.50338(13) -0.70832(11) 0.0276(3) Uani 1 1 d .
H12A H 0.2666 -0.4514 -0.7088 0.033 Uiso 1 1 calc R
H12B H 0.2286 -0.5599 -0.7394 0.033 Uiso 1 1 calc R
P3 P -0.09143(5) -0.28122(3) -0.24705(3) 0.02403(10) Uani 1 1 d .
F1 F -0.0545(2) -0.19893(12) -0.31699(12) 0.0690(5) Uani 1 1 d .
F2 F 0.00559(19) -0.35620(12) -0.30891(9) 0.0547(4) Uani 1 1 d .
F3 F 0.08092(17) -0.26074(11) -0.19595(10) 0.0536(3) Uani 1 1 d .
F4 F -0.26576(17) -0.30439(11) -0.29823(9) 0.0512(3) Uani 1 1 d .
F5 F -0.13186(19) -0.36599(11) -0.17940(10) 0.0598(4) Uani 1 1 d .
F6 F -0.1928(2) -0.20842(11) -0.18534(9) 0.0556(4) Uani 1 1 d .

loop_
_atom_site_aniso_label
_atom_site_aniso_U_11
_atom_site_aniso_U_22
_atom_site_aniso_U_33
_atom_site_aniso_U_23
_atom_site_aniso_U_13
_atom_site_aniso_U_12
P1 0.01841(18) 0.01922(17) 0.02131(18) 0.00011(14) 0.00038(14) 0.00147(14)
P2 0.01865(18) 0.01928(17) 0.01853(16) -0.00041(14) 0.00037(14) 0.00244(14)
C1 0.0258(8) 0.0192(6) 0.0268(7) -0.0006(6) -0.0022(6) -0.0026(6)
C2 0.0241(8) 0.0272(8) 0.0256(8) -0.0028(6) -0.0036(6) -0.0032(6)
C3 0.0170(7) 0.0371(9) 0.0264(7) 0.0008(7) -0.0004(6) -0.0023(6)
C4 0.0204(7) 0.0307(8) 0.0279(8) -0.0019(7) -0.0020(6) 0.0076(6)
C5 0.0252(8) 0.0293(8) 0.0206(7) 0.0040(6) 0.0036(6) -0.0035(6)
C6 0.0299(8) 0.0284(8) 0.0292(8) 0.0055(7) 0.0034(7) -0.0088(7)
C7 0.0411(10) 0.0199(7) 0.0361(9) 0.0063(7) -0.0026(8) -0.0030(7)
C8 0.0333(9) 0.0195(7) 0.0307(8) -0.0036(6) -0.0028(7) 0.0007(6)
C9 0.0206(7) 0.0290(8) 0.0272(7) 0.0025(7) -0.0035(6) 0.0037(6)
C10 0.0311(8) 0.0288(8) 0.0245(7) 0.0085(6) -0.0043(7) 0.0006(7)
C11 0.0355(9) 0.0368(9) 0.0189(7) 0.0016(7) -0.0015(6) -0.0003(8)
C12 0.0294(8) 0.0319(8) 0.0216(7) -0.0001(7) 0.0066(7) 0.0020(7)
P3 0.0245(2) 0.0276(2) 0.02004(18) 0.00477(15) 0.00269(16) 0.00422(15)
F1 0.0661(10) 0.0613(9) 0.0795(11) 0.0455(8) 0.0221(9) 0.0077(8)
F2 0.0516(8) 0.0714(9) 0.0412(7) -0.0165(7) -0.0030(6) 0.0292(7)
F3 0.0331(6) 0.0657(9) 0.0621(8) -0.0161(7) -0.0113(6) -0.0032(6)
F4 0.0356(6) 0.0696(9) 0.0485(7) -0.0060(7) -0.0134(6) 0.0090(6)
F5 0.0474(8) 0.0641(9) 0.0677(9) 0.0421(7) 0.0077(7) 0.0040(7)
F6 0.0532(8) 0.0657(9) 0.0478(7) -0.0198(7) 0.0010(6) 0.0236(7)

loop_
_atom_type_symbol
_atom_type_description
_atom_type_scat_dispersion_real
_atom_type_scat_dispersion_imag
_atom_type_scat_source
C C 0.0033 0.0016 'International Tables Vol C Tables 4.2.6.8 and 6.1.1.4'
H H 0.0000 0.0000 'International Tables Vol C Tables 4.2.6.8 and 6.1.1.4'
F F 0.0171 0.0103 'International Tables Vol C Tables 4.2.6.8 and 6.1.1.4'
P P 0.1023 0.0942 'International Tables Vol C Tables 4.2.6.8 and 6.1.1.4'

loop_
_geom_angle_atom_site_label_1
_geom_angle_atom_site_label_2
_geom_angle_atom_site_label_3
_geom_angle
C1 P1 C9 118.15(8)
C1 P1 C5 119.39(8)
C9 P1 C5 119.51(8)
C1 P1 P2 84.44(5)
C9 P1 P2 84.22(6)
C5 P1 P2 84.17(6)
C8 P2 C12 106.27(8)
C8 P2 C4 106.63(8)
C12 P2 C4 107.78(8)
C8 P2 P1 112.14(6)
C12 P2 P1 112.64(6)
C4 P2 P1 111.04(6)
C2 C1 P1 118.56(11)
C3 C2 C1 116.48(14)
C2 C3 C4 114.07(13)
C3 C4 P2 111.09(11)
C6 C5 P1 118.59(12)
C7 C6 C5 116.54(15)
C8 C7 C6 114.51(14)
C7 C8 P2 111.46(12)
C10 C9 P1 119.55(12)
C11 C10 C9 116.39(14)
C10 C11 C12 114.56(15)
C11 C12 P2 110.41(12)
F1 P3 F3 92.27(10)
F1 P3 F6 91.53(9)
F3 P3 F6 91.67(8)
F1 P3 F5 178.00(11)
F3 P3 F5 89.42(9)
F6 P3 F5 89.49(9)
F1 P3 F2 89.43(9)
F3 P3 F2 89.61(8)
F6 P3 F2 178.36(9)
F5 P3 F2 89.50(9)
F1 P3 F4 88.80(9)
F3 P3 F4 178.76(9)
F6 P3 F4 88.94(8)
F5 P3 F4 89.51(9)
F2 P3 F4 89.76(8)

loop_
_geom_bond_atom_site_label_1
_geom_bond_atom_site_label_2
_geom_bond_distance
P1 C1 1.8362(17)
P1 C9 1.8371(17)
P1 C5 1.8390(16)
P1 P2 2.5777(6)
P2 C8 1.8173(17)
P2 C12 1.8200(17)
P2 C4 1.8241(17)
C1 C2 1.544(2)
C2 C3 1.528(2)
C3 C4 1.534(2)
C5 C6 1.541(2)
C6 C7 1.536(3)
C7 C8 1.531(3)
C9 C10 1.545(2)
C10 C11 1.530(3)
C11 C12 1.532(2)
P3 F1 1.5842(13)
P3 F3 1.5881(13)
P3 F6 1.5908(13)
P3 F5 1.5920(13)
P3 F2 1.5949(13)
P3 F4 1.6090(13)
